data_4121285
loop_
_publ_author_name
'Carl A. Laskowski'
'Donald J. Bungum'
'Steven M. Baldwin'
'Sarah A. Del Ciello'
'Vlad M. Iluc'
'Gregory L. Hillhouse'

_publ_section_title
;
 Synthesis and Reactivity of Two-Coordinate Ni(I) Alkyl and Aryl Complexes
;
_journal_name_full 'Journal of the American Chemical Society'
_journal_page_first 18272
_journal_page_last 18275
_journal_paper_doi 10.1021/ja4095236
_journal_volume 135
_journal_year 2013
_chemical_formula_sum 'C34 H55 N2 Ni Si2'
_chemical_formula_weight 606.69
_chemical_name_systematic
; 
 ? 
;
_space_group_IT_number 61
_symmetry_cell_setting orthorhombic
_symmetry_space_group_name_Hall '-P 2ac 2ab'
_symmetry_space_group_name_H-M 'P b c a'
_atom_sites_solution_hydrogens geom
_atom_sites_solution_primary direct
_atom_sites_solution_secondary difmap
_audit_creation_method SHELXL-97
_cell_angle_alpha 90.00
_cell_angle_beta 90.00
_cell_angle_gamma 90.00
_cell_formula_units_Z 8
_cell_length_a 20.346(2)
_cell_length_b 15.4644(16)
_cell_length_c 23.164(2)
_cell_measurement_temperature 100(2)
_cell_volume 7288.3(12)
_computing_cell_refinement 'Bruker XSCANS'
_computing_data_collection 'Bruker XSCANS'
_computing_data_reduction 'Bruker SHELXTL'
_computing_molecular_graphics 'Bruker SHELXTL'
_computing_publication_material 'Bruker SHELXTL'
_computing_structure_refinement 'SHELXL-97 (Sheldrick, 1997)'
_computing_structure_solution 'SHELXS-97 (Sheldrick, 1990)'
_diffrn_ambient_temperature 100(2)
_diffrn_measured_fraction_theta_full 1.000
_diffrn_measured_fraction_theta_max 1.000
_diffrn_measurement_device_type 'Bruker P4'
_diffrn_measurement_method '\w scans'
_diffrn_radiation_monochromator graphite
_diffrn_radiation_source 'fine-focus sealed tube'
_diffrn_radiation_type MoK\a
_diffrn_radiation_wavelength 0.71073
_diffrn_reflns_av_R_equivalents 0.0697
_diffrn_reflns_av_sigmaI/netI 0.0443
_diffrn_reflns_limit_h_max 20
_diffrn_reflns_limit_h_min -24
_diffrn_reflns_limit_k_max 18
_diffrn_reflns_limit_k_min -17
_diffrn_reflns_limit_l_max 27
_diffrn_reflns_limit_l_min -22
_diffrn_reflns_number 36907
_diffrn_reflns_theta_full 25.00
_diffrn_reflns_theta_max 25.00
_diffrn_reflns_theta_min 1.76
_exptl_absorpt_coefficient_mu 0.621
_exptl_absorpt_correction_T_max 0.3142
_exptl_absorpt_correction_T_min 0.1666
_exptl_absorpt_correction_type none
_exptl_crystal_colour yellow
_exptl_crystal_density_diffrn 1.106
_exptl_crystal_description block
_exptl_crystal_F_000 2632
_exptl_crystal_size_max 0.6
_exptl_crystal_size_mid 0.2
_exptl_crystal_size_min 0.2
_refine_diff_density_max 0.988
_refine_diff_density_min -0.739
_refine_diff_density_rms 0.066
_refine_ls_extinction_method none
_refine_ls_goodness_of_fit_ref 1.021
_refine_ls_hydrogen_treatment mixed
_refine_ls_matrix_type full
_refine_ls_number_parameters 370
_refine_ls_number_reflns 6412
_refine_ls_number_restraints 0
_refine_ls_restrained_S_all 1.021
_refine_ls_R_factor_all 0.0525
_refine_ls_R_factor_gt 0.0430
_refine_ls_shift/su_max 0.000
_refine_ls_shift/su_mean 0.000
_refine_ls_structure_factor_coef Fsqd
_refine_ls_weighting_details 'calc w=1/[\s^2^(Fo^2^)+(0.0725P)^2^+0.0000P] where P=(Fo^2^+2Fc^2^)/3'
_refine_ls_weighting_scheme calc
_refine_ls_wR_factor_gt 0.1126
_refine_ls_wR_factor_ref 0.1168
_reflns_number_gt 5168
_reflns_number_total 6412
_reflns_threshold_expression >2sigma(I)
_cod_data_source_file ja4095236_si_002_1.cif
_cod_data_source_block db11b
_cod_original_cell_volume 7288.2(13)
_cod_database_code 4121285

loop_
_symmetry_equiv_pos_as_xyz
'x, y, z'
'-x+1/2, -y, z+1/2'
'-x, y+1/2, -z+1/2'
'x+1/2, -y+1/2, -z'
'-x, -y, -z'
'x-1/2, y, -z-1/2'
'x, -y-1/2, z-1/2'
'-x-1/2, y-1/2, z'

loop_
_atom_site_label
_atom_site_type_symbol
_atom_site_fract_x
_atom_site_fract_y
_atom_site_fract_z
_atom_site_U_iso_or_equiv
_atom_site_adp_type
_atom_site_occupancy
_atom_site_symmetry_multiplicity
_atom_site_calc_flag
_atom_site_refinement_flags
Ni1 Ni 0.032613(13) 0.310251(18) 0.121523(12) 0.02228(12) Uani 1 1 d .
Si2 Si -0.07867(3) 0.35400(4) 0.21248(3) 0.02557(17) Uani 1 1 d .
Si1 Si -0.11320(3) 0.26542(5) 0.09107(3) 0.02813(18) Uani 1 1 d .
N1 N 0.17533(9) 0.32169(11) 0.14119(8) 0.0215(4) Uani 1 1 d .
C1 C 0.12432(11) 0.29617(14) 0.10670(10) 0.0209(5) Uani 1 1 d .
N2 N 0.15579(9) 0.26375(12) 0.05927(8) 0.0224(4) Uani 1 1 d .
C16 C 0.16610(10) 0.30941(15) 0.24551(10) 0.0244(5) Uani 1 1 d .
C21 C 0.12206(11) 0.23225(17) 0.00863(10) 0.0291(6) Uani 1 1 d .
C11 C 0.16699(10) 0.36209(14) 0.19668(9) 0.0215(5) Uani 1 1 d .
C2 C 0.23569(11) 0.30598(14) 0.11574(10) 0.0260(5) Uani 1 1 d .
H2A H 0.2776 0.3186 0.1316 0.031 Uiso 1 1 calc R
C41 C -0.06079(12) 0.33598(17) 0.13530(11) 0.0255(5) Uani 1 1 d .
C22 C 0.10917(11) 0.14375(17) 0.00431(11) 0.0330(6) Uani 1 1 d .
C47 C -0.15917(11) 0.41100(17) 0.22622(12) 0.0362(6) Uani 1 1 d .
H36A H -0.1619 0.4627 0.2018 0.054 Uiso 1 1 calc R
H36B H -0.1617 0.4280 0.2669 0.054 Uiso 1 1 calc R
H36C H -0.1957 0.3720 0.2170 0.054 Uiso 1 1 calc R
C3 C 0.22355(11) 0.26948(15) 0.06428(10) 0.0265(5) Uani 1 1 d .
H3A H 0.2552 0.2512 0.0367 0.032 Uiso 1 1 calc R
C163 C 0.21942(13) 0.17382(17) 0.28462(12) 0.0394(6) Uani 1 1 d .
H16A H 0.2622 0.2022 0.2801 0.059 Uiso 1 1 calc R
H16B H 0.2242 0.1116 0.2777 0.059 Uiso 1 1 calc R
H16C H 0.2031 0.1833 0.3239 0.059 Uiso 1 1 calc R
C44 C -0.20090(12) 0.30356(18) 0.08627(12) 0.0406(7) Uani 1 1 d .
H33A H -0.2178 0.3149 0.1252 0.061 Uiso 1 1 calc R
H33B H -0.2278 0.2589 0.0677 0.061 Uiso 1 1 calc R
H33C H -0.2028 0.3568 0.0634 0.061 Uiso 1 1 calc R
C14 C 0.15416(11) 0.43958(16) 0.30235(10) 0.0298(6) Uani 1 1 d .
H14A H 0.1497 0.4663 0.3391 0.036 Uiso 1 1 calc R
C221 C 0.13182(12) 0.07953(17) 0.04981(12) 0.0397(7) Uani 1 1 d .
H22A H 0.1569 0.1131 0.0794 0.048 Uiso 1 1 calc R
C13 C 0.15499(11) 0.48969(16) 0.25337(11) 0.0295(6) Uani 1 1 d .
H13A H 0.1511 0.5507 0.2567 0.035 Uiso 1 1 calc R
C162 C 0.10268(12) 0.17053(17) 0.24778(12) 0.0360(6) Uani 1 1 d .
H16D H 0.0731 0.1938 0.2182 0.054 Uiso 1 1 calc R
H16E H 0.0851 0.1837 0.2862 0.054 Uiso 1 1 calc R
H16F H 0.1063 0.1077 0.2431 0.054 Uiso 1 1 calc R
C161 C 0.17071(11) 0.21169(15) 0.24124(10) 0.0273(5) Uani 1 1 d .
H16G H 0.1871 0.1974 0.2017 0.033 Uiso 1 1 calc R
C15 C 0.15968(11) 0.35055(16) 0.29871(10) 0.0275(5) Uani 1 1 d .
H15A H 0.1591 0.3170 0.3330 0.033 Uiso 1 1 calc R
C43 C -0.08389(14) 0.2594(2) 0.01418(11) 0.0453(7) Uani 1 1 d .
H32A H -0.0405 0.2320 0.0130 0.068 Uiso 1 1 calc R
H32B H -0.0809 0.3179 -0.0019 0.068 Uiso 1 1 calc R
H32C H -0.1150 0.2251 -0.0087 0.068 Uiso 1 1 calc R
C46 C -0.01503(12) 0.42466(18) 0.24723(11) 0.0385(6) Uani 1 1 d .
H35A H -0.0120 0.4794 0.2261 0.058 Uiso 1 1 calc R
H35B H 0.0277 0.3953 0.2464 0.058 Uiso 1 1 calc R
H35C H -0.0275 0.4361 0.2874 0.058 Uiso 1 1 calc R
C45 C -0.08177(12) 0.25143(18) 0.25558(12) 0.0391(6) Uani 1 1 d .
H34A H -0.0417 0.2178 0.2486 0.059 Uiso 1 1 calc R
H34B H -0.1202 0.2174 0.2439 0.059 Uiso 1 1 calc R
H34C H -0.0850 0.2654 0.2967 0.059 Uiso 1 1 calc R
C12 C 0.16154(11) 0.45238(15) 0.19878(10) 0.0265(5) Uani 1 1 d .
C122 C 0.21310(14) 0.57905(18) 0.14824(13) 0.0482(7) Uani 1 1 d .
H12A H 0.2562 0.5533 0.1558 0.072 Uiso 1 1 calc R
H12B H 0.2019 0.6191 0.1795 0.072 Uiso 1 1 calc R
H12C H 0.2144 0.6105 0.1115 0.072 Uiso 1 1 calc R
C25 C 0.06851(14) 0.2618(2) -0.07990(12) 0.0505(8) Uani 1 1 d .
H25A H 0.0542 0.3011 -0.1089 0.061 Uiso 1 1 calc R
C123 C 0.09296(14) 0.54656(18) 0.13405(12) 0.0440(7) Uani 1 1 d .
H12D H 0.0605 0.5000 0.1314 0.066 Uiso 1 1 calc R
H12E H 0.0934 0.5793 0.0978 0.066 Uiso 1 1 calc R
H12F H 0.0814 0.5853 0.1660 0.066 Uiso 1 1 calc R
C42 C -0.11619(14) 0.15108(18) 0.11843(12) 0.0433(7) Uani 1 1 d .
H31A H -0.1361 0.1502 0.1570 0.065 Uiso 1 1 calc R
H31B H -0.0715 0.1277 0.1205 0.065 Uiso 1 1 calc R
H31C H -0.1426 0.1157 0.0921 0.065 Uiso 1 1 calc R
C121 C 0.16129(13) 0.50770(15) 0.14491(11) 0.0341(6) Uani 1 1 d .
H12G H 0.1724 0.4697 0.1114 0.041 Uiso 1 1 calc R
C24 C 0.05436(14) 0.1750(3) -0.08551(12) 0.0560(9) Uani 1 1 d .
H24A H 0.0301 0.1555 -0.1180 0.067 Uiso 1 1 calc R
C26 C 0.10321(13) 0.29290(19) -0.03281(11) 0.0381(6) Uani 1 1 d .
C23 C 0.07493(12) 0.1164(2) -0.04472(12) 0.0466(8) Uani 1 1 d .
H23A H 0.0658 0.0567 -0.0499 0.056 Uiso 1 1 calc R
C261 C 0.12000(16) 0.38846(19) -0.02725(12) 0.0537(9) Uani 1 1 d .
H26A H 0.1438 0.3947 0.0103 0.064 Uiso 1 1 calc R
C262 C 0.16610(17) 0.4219(2) -0.0729(2) 0.0899(14) Uani 1 1 d .
H26B H 0.1780 0.4819 -0.0641 0.135 Uiso 1 1 calc R
H26C H 0.1444 0.4194 -0.1107 0.135 Uiso 1 1 calc R
H26D H 0.2059 0.3862 -0.0737 0.135 Uiso 1 1 calc R
C222 C 0.07427(19) 0.0381(3) 0.0806(2) 0.1133(19) Uani 1 1 d .
H22B H 0.0906 0.0012 0.1119 0.170 Uiso 1 1 calc R
H22C H 0.0491 0.0030 0.0532 0.170 Uiso 1 1 calc R
H22D H 0.0459 0.0833 0.0967 0.170 Uiso 1 1 calc R
C263 C 0.06168(19) 0.4450(3) -0.0232(2) 0.1106(18) Uani 1 1 d .
H26E H 0.0338 0.4257 0.0088 0.166 Uiso 1 1 calc R
H26F H 0.0368 0.4420 -0.0594 0.166 Uiso 1 1 calc R
H26G H 0.0757 0.5047 -0.0164 0.166 Uiso 1 1 calc R
C223 C 0.1790(2) 0.0132(2) 0.02478(17) 0.0911(14) Uani 1 1 d .
H22E H 0.2147 0.0430 0.0045 0.137 Uiso 1 1 calc R
H22F H 0.1554 -0.0242 -0.0024 0.137 Uiso 1 1 calc R
H22G H 0.1973 -0.0220 0.0561 0.137 Uiso 1 1 calc R
H H -0.0630(13) 0.384(2) 0.1185(11) 0.045(8) Uiso 1 1 d .

loop_
_atom_site_aniso_label
_atom_site_aniso_U_11
_atom_site_aniso_U_22
_atom_site_aniso_U_33
_atom_site_aniso_U_23
_atom_site_aniso_U_13
_atom_site_aniso_U_12
Ni1 0.02042(18) 0.02687(19) 0.01955(19) -0.00177(12) 0.00119(12) -0.00064(11)
Si2 0.0200(3) 0.0317(4) 0.0251(4) -0.0022(3) 0.0020(3) -0.0003(3)
Si1 0.0264(3) 0.0355(4) 0.0225(4) 0.0002(3) 0.0006(3) -0.0038(3)
N1 0.0213(10) 0.0238(10) 0.0193(10) -0.0006(8) 0.0020(8) 0.0001(8)
C1 0.0237(12) 0.0212(12) 0.0179(12) 0.0005(9) 0.0001(9) 0.0005(9)
N2 0.0228(9) 0.0266(10) 0.0177(10) -0.0007(8) 0.0029(8) 0.0017(8)
C16 0.0153(11) 0.0336(14) 0.0244(13) -0.0021(10) -0.0004(9) 0.0017(9)
C21 0.0244(12) 0.0432(15) 0.0197(13) -0.0084(11) 0.0025(10) 0.0028(10)
C11 0.0176(10) 0.0259(12) 0.0210(12) -0.0053(10) 0.0000(9) -0.0028(9)
C2 0.0205(12) 0.0292(13) 0.0283(14) 0.0012(10) 0.0029(10) 0.0010(10)
C41 0.0234(12) 0.0274(13) 0.0258(13) 0.0028(11) 0.0009(10) 0.0010(10)
C22 0.0255(12) 0.0455(16) 0.0279(14) -0.0108(12) 0.0063(11) -0.0028(11)
C47 0.0261(13) 0.0429(15) 0.0396(16) -0.0102(13) 0.0040(11) 0.0012(11)
C3 0.0250(12) 0.0317(13) 0.0229(13) 0.0010(10) 0.0054(10) 0.0042(10)
C163 0.0355(14) 0.0392(15) 0.0435(17) 0.0097(13) -0.0073(13) 0.0019(12)
C44 0.0308(14) 0.0582(19) 0.0327(16) -0.0008(13) -0.0052(12) -0.0053(12)
C14 0.0228(12) 0.0435(15) 0.0230(13) -0.0101(11) 0.0013(10) -0.0043(11)
C221 0.0431(15) 0.0328(15) 0.0432(17) -0.0070(13) 0.0030(13) -0.0090(12)
C13 0.0267(12) 0.0287(13) 0.0331(14) -0.0078(11) 0.0022(11) -0.0052(10)
C162 0.0361(14) 0.0316(14) 0.0403(16) -0.0002(12) -0.0024(12) -0.0041(11)
C161 0.0273(12) 0.0303(13) 0.0242(13) 0.0026(10) 0.0012(10) 0.0030(10)
C15 0.0217(11) 0.0395(14) 0.0214(13) 0.0022(11) 0.0005(10) 0.0014(10)
C43 0.0450(16) 0.062(2) 0.0287(15) -0.0044(14) 0.0046(13) -0.0108(14)
C46 0.0267(13) 0.0535(17) 0.0354(15) -0.0129(14) 0.0001(11) -0.0035(12)
C45 0.0373(14) 0.0476(17) 0.0324(15) 0.0057(13) 0.0064(12) 0.0024(12)
C12 0.0234(12) 0.0298(13) 0.0264(13) -0.0035(10) 0.0012(10) -0.0062(10)
C122 0.0544(18) 0.0384(16) 0.0518(19) 0.0037(14) 0.0130(15) -0.0141(14)
C25 0.0465(17) 0.085(3) 0.0198(15) -0.0048(15) -0.0012(13) 0.0162(17)
C123 0.0575(18) 0.0388(16) 0.0356(16) 0.0103(13) -0.0090(14) -0.0089(13)
C42 0.0514(17) 0.0362(16) 0.0424(17) -0.0043(13) -0.0010(13) -0.0076(13)
C121 0.0501(16) 0.0252(13) 0.0270(14) -0.0009(11) 0.0075(12) -0.0076(11)
C24 0.0315(15) 0.113(3) 0.0234(16) -0.0236(18) -0.0027(13) -0.0014(17)
C26 0.0404(15) 0.0556(18) 0.0183(13) -0.0012(12) 0.0037(11) 0.0148(13)
C23 0.0336(14) 0.069(2) 0.0370(17) -0.0245(16) 0.0068(13) -0.0125(14)
C261 0.096(2) 0.0474(18) 0.0181(14) 0.0033(13) -0.0049(15) 0.0288(17)
C262 0.065(2) 0.068(3) 0.136(4) -0.032(3) 0.032(2) -0.0130(19)
C222 0.074(3) 0.161(5) 0.105(4) 0.076(3) -0.004(2) -0.044(3)
C263 0.081(3) 0.065(3) 0.185(5) 0.037(3) 0.054(3) 0.027(2)
C223 0.139(4) 0.064(3) 0.070(3) -0.014(2) -0.002(2) 0.044(2)

loop_
_atom_type_symbol
_atom_type_description
_atom_type_scat_dispersion_real
_atom_type_scat_dispersion_imag
_atom_type_scat_source
C C 0.0033 0.0016 'International Tables Vol C Tables 4.2.6.8 and 6.1.1.4'
H H 0.0000 0.0000 'International Tables Vol C Tables 4.2.6.8 and 6.1.1.4'
N N 0.0061 0.0033 'International Tables Vol C Tables 4.2.6.8 and 6.1.1.4'
Si Si 0.0817 0.0704 'International Tables Vol C Tables 4.2.6.8 and 6.1.1.4'
Ni Ni 0.3393 1.1124 'International Tables Vol C Tables 4.2.6.8 and 6.1.1.4'

loop_
_geom_angle_atom_site_label_1
_geom_angle_atom_site_label_2
_geom_angle_atom_site_label_3
_geom_angle
C1 Ni1 C41 174.80(10)
C41 Si2 C45 113.24(12)
C41 Si2 C46 111.57(12)
C45 Si2 C46 106.71(13)
C41 Si2 C47 113.90(12)
C45 Si2 C47 106.03(12)
C46 Si2 C47 104.75(12)
C41 Si1 C42 112.92(12)
C41 Si1 C43 111.93(12)
C42 Si1 C43 106.43(13)
C41 Si1 C44 113.38(12)
C42 Si1 C44 106.50(13)
C43 Si1 C44 105.08(13)
C1 N1 C2 111.96(19)
C1 N1 C11 123.88(18)
C2 N1 C11 124.14(18)
N2 C1 N1 102.69(18)
N2 C1 Ni1 130.10(16)
N1 C1 Ni1 127.11(17)
C1 N2 C3 112.04(18)
C1 N2 C21 123.65(18)
C3 N2 C21 124.21(18)
C15 C16 C11 116.9(2)
C15 C16 C161 121.2(2)
C11 C16 C161 121.9(2)
C26 C21 C22 123.9(2)
C26 C21 N2 117.6(2)
C22 C21 N2 118.6(2)
C16 C11 C12 123.6(2)
C16 C11 N1 118.20(19)
C12 C11 N1 118.2(2)
C3 C2 N1 106.8(2)
Si1 C41 Si2 121.01(13)
Si1 C41 Ni1 110.48(13)
Si2 C41 Ni1 112.21(12)
C21 C22 C23 116.6(3)
C21 C22 C221 122.2(2)
C23 C22 C221 121.1(3)
C2 C3 N2 106.5(2)
C13 C14 C15 120.6(2)
C222 C221 C22 111.7(3)
C222 C221 C223 112.5(3)
C22 C221 C223 111.6(2)
C14 C13 C12 121.1(2)
C16 C161 C163 112.3(2)
C16 C161 C162 110.60(19)
C163 C161 C162 111.2(2)
C14 C15 C16 121.1(2)
C13 C12 C11 116.8(2)
C13 C12 C121 120.9(2)
C11 C12 C121 122.3(2)
C24 C25 C26 121.2(3)
C12 C121 C122 111.4(2)
C12 C121 C123 111.1(2)
C122 C121 C123 110.5(2)
C23 C24 C25 120.9(3)
C25 C26 C21 116.7(3)
C25 C26 C261 121.2(3)
C21 C26 C261 122.2(2)
C24 C23 C22 120.7(3)
C263 C261 C262 110.0(3)
C263 C261 C26 113.5(3)
C262 C261 C26 114.5(2)

loop_
_geom_bond_atom_site_label_1
_geom_bond_atom_site_label_2
_geom_bond_distance
Ni1 C1 1.910(2)
Ni1 C41 1.968(2)
Si2 C41 1.846(3)
Si2 C45 1.875(3)
Si2 C46 1.876(2)
Si2 C47 1.887(2)
Si1 C41 1.838(3)
Si1 C42 1.879(3)
Si1 C43 1.881(3)
Si1 C44 1.883(3)
N1 C1 1.368(3)
N1 C2 1.384(3)
N1 C11 1.439(3)
C1 N2 1.367(3)
N2 C3 1.386(3)
N2 C21 1.444(3)
C16 C15 1.393(3)
C16 C11 1.394(3)
C16 C161 1.517(3)
C21 C26 1.396(4)
C21 C22 1.397(4)
C11 C12 1.402(3)
C2 C3 1.342(3)
C22 C23 1.398(3)
C22 C221 1.520(4)
C163 C161 1.528(3)
C14 C13 1.374(3)
C14 C15 1.384(3)
C221 C222 1.514(4)
C221 C223 1.520(4)
C13 C12 1.396(3)
C162 C161 1.531(3)
C12 C121 1.513(3)
C122 C121 1.528(3)
C25 C24 1.379(5)
C25 C26 1.385(4)
C123 C121 1.535(4)
C24 C23 1.375(5)
C26 C261 1.522(4)
C261 C263 1.477(4)
C261 C262 1.505(5)
